data_4503240
loop_
_publ_author_name
'Triguero, Sonia'
'Llusar, Rosa'
'Polo, Victor'
'Fourmigu\'e, Marc'

_publ_section_title
;
 Halogen Bonding Interactions ofsym-Triiodotrifluorobenzene with Halide
 Anions: A Combined Structural and Theoretical Study
;
_journal_issue 7
_journal_name_full 'Crystal Growth &amp; Design'
_journal_page_first 2241
_journal_paper_doi 10.1021/cg7008489
_journal_volume 8
_journal_year 2008
_chemical_formula_moiety 'C16 H36 Br N, C6 F3 I3'
_chemical_formula_sum 'C22 H36 Br F3 I3 N'
_chemical_formula_weight 832.13
_chemical_name_common C6F3I3,Bu4NBr
_chemical_name_systematic
;
1,3,5-trifluoro-2,4,6-triiodobenzene,tetrabutylammonium bromide
;
_space_group_IT_number 14
_symmetry_cell_setting monoclinic
_symmetry_space_group_name_Hall '-P 2yn'
_symmetry_space_group_name_H-M 'P 1 21/n 1'
_atom_sites_solution_hydrogens geom
_atom_sites_solution_primary direct
_atom_sites_solution_secondary difmap
_audit_creation_method SHELXL-97
_cell_angle_alpha 90.00
_cell_angle_beta 94.2620(10)
_cell_angle_gamma 90.00
_cell_formula_units_Z 4
_cell_length_a 10.9800(5)
_cell_length_b 12.6270(6)
_cell_length_c 20.8445(9)
_cell_measurement_reflns_used 5646
_cell_measurement_temperature 100(2)
_cell_measurement_theta_max 25.49
_cell_measurement_theta_min 2.46
_cell_volume 2882.0(2)
_computing_cell_refinement 'Bruker SMART'
_computing_data_collection 'Bruker SMART'
_computing_data_reduction 'Bruker SAINT'
_computing_publication_material 'WinGX (Farrugia, 1999)'
_computing_structure_refinement 'SHELXL-97 (Sheldrick, 1997)'
_computing_structure_solution 'SHELXS-97 (sheldrick, 1997)'
_diffrn_ambient_temperature 100(2)
_diffrn_detector 'CCD plate'
_diffrn_measured_fraction_theta_full 0.998
_diffrn_measured_fraction_theta_max 0.998
_diffrn_measurement_device_type 'APEXII, Bruker-AXS'
_diffrn_measurement_method 'CCD rotation images, thick slices'
_diffrn_radiation_monochromator graphite
_diffrn_radiation_probe x-ray
_diffrn_radiation_source 'fine-focus sealed tube'
_diffrn_radiation_type MoK\a
_diffrn_radiation_wavelength 0.71073
_diffrn_reflns_av_R_equivalents 0.0394
_diffrn_reflns_av_sigmaI/netI 0.0361
_diffrn_reflns_limit_h_max 14
_diffrn_reflns_limit_h_min -13
_diffrn_reflns_limit_k_max 15
_diffrn_reflns_limit_k_min -16
_diffrn_reflns_limit_l_max 21
_diffrn_reflns_limit_l_min -27
_diffrn_reflns_number 23665
_diffrn_reflns_theta_full 27.50
_diffrn_reflns_theta_max 27.50
_diffrn_reflns_theta_min 2.46
_exptl_absorpt_coefficient_mu 4.669
_exptl_absorpt_correction_T_max 1.0
_exptl_absorpt_correction_T_min 0.738747
_exptl_absorpt_correction_type multi-scan
_exptl_absorpt_process_details
;
[Sheldrick, G.M. (2002). SADABS Bruker AXS Inc., Madison, Wisconsin, USA]
;
_exptl_crystal_colour colorless
_exptl_crystal_density_diffrn 1.918
_exptl_crystal_density_method 'not measured'
_exptl_crystal_description prism
_exptl_crystal_F_000 1584
_exptl_crystal_size_max 0.25
_exptl_crystal_size_mid 0.22
_exptl_crystal_size_min 0.15
_refine_diff_density_max 2.252
_refine_diff_density_min -1.142
_refine_diff_density_rms 0.159
_refine_ls_extinction_method none
_refine_ls_goodness_of_fit_ref 0.998
_refine_ls_hydrogen_treatment constr
_refine_ls_matrix_type full
_refine_ls_number_parameters 271
_refine_ls_number_reflns 6612
_refine_ls_number_restraints 0
_refine_ls_restrained_S_all 0.998
_refine_ls_R_factor_all 0.0443
_refine_ls_R_factor_gt 0.0373
_refine_ls_shift/su_max 0.031
_refine_ls_shift/su_mean 0.001
_refine_ls_structure_factor_coef Fsqd
_refine_ls_weighting_details 'calc w=1/[\s^2^(Fo^2^)+(0.0714P)^2^+8.5189P] where P=(Fo^2^+2Fc^2^)/3'
_refine_ls_weighting_scheme calc
_refine_ls_wR_factor_gt 0.1065
_refine_ls_wR_factor_ref 0.1132
_reflns_number_gt 5750
_reflns_number_total 6612
_reflns_threshold_expression >2sigma(I)
_cod_data_source_file cg7008489-file003.cif
_cod_data_source_block s262
_cod_original_sg_symbol_H-M P2(1)/n
_cod_database_code 4503240

loop_
_symmetry_equiv_pos_as_xyz
'x, y, z'
'-x+1/2, y+1/2, -z+1/2'
'-x, -y, -z'
'x-1/2, -y-1/2, z-1/2'

loop_
_atom_site_label
_atom_site_type_symbol
_atom_site_fract_x
_atom_site_fract_y
_atom_site_fract_z
_atom_site_U_iso_or_equiv
_atom_site_adp_type
_atom_site_occupancy
_atom_site_symmetry_multiplicity
_atom_site_calc_flag
_atom_site_refinement_flags
I1 I 0.21831(3) 0.23586(3) 0.034327(15) 0.02551(10) Uani 1 1 d .
I2 I 0.00696(3) -0.08481(3) -0.155318(15) 0.02617(10) Uani 1 1 d .
I3 I 0.44749(3) 0.17071(3) -0.222330(15) 0.02808(10) Uani 1 1 d .
Br Br -0.17227(4) -0.29450(4) -0.18613(2) 0.02364(12) Uani 1 1 d .
F1 F 0.3952(3) 0.2618(2) -0.08365(15) 0.0311(6) Uani 1 1 d .
F2 F 0.0460(3) 0.0708(3) -0.03663(14) 0.0320(7) Uani 1 1 d .
F3 F 0.2232(3) 0.0138(2) -0.23165(13) 0.0316(7) Uani 1 1 d .
C1 C 0.2202(4) 0.1685(4) -0.0579(2) 0.0230(9) Uani 1 1 d .
C2 C 0.1333(4) 0.0931(4) -0.0768(2) 0.0232(9) Uani 1 1 d .
C3 C 0.1317(4) 0.0391(4) -0.1346(2) 0.0244(9) Uani 1 1 d .
C4 C 0.2208(4) 0.0650(4) -0.1750(2) 0.0247(9) Uani 1 1 d .
C5 C 0.3103(4) 0.1397(4) -0.1599(2) 0.0246(9) Uani 1 1 d .
C6 C 0.3077(4) 0.1902(4) -0.1003(2) 0.0242(9) Uani 1 1 d .
N N 0.8712(4) 0.3554(3) -0.1480(2) 0.0282(9) Uani 1 1 d .
C7 C 0.9788(6) 0.3757(6) -0.1038(3) 0.0443(14) Uani 1 1 d .
H7A H 1.0406 0.3231 -0.1112 0.053 Uiso 1 1 calc R
H7B H 0.9560 0.3668 -0.0600 0.053 Uiso 1 1 calc R
C8 C 1.0333(6) 0.4837(6) -0.1100(3) 0.0482(15) Uani 1 1 d .
H8A H 0.9721 0.5363 -0.1017 0.058 Uiso 1 1 calc R
H8B H 1.0546 0.4933 -0.1540 0.058 Uiso 1 1 calc R
C9 C 1.1485(5) 0.5037(5) -0.0639(3) 0.0356(12) Uani 1 1 d .
H9A H 1.1295 0.4913 -0.0198 0.043 Uiso 1 1 calc R
H9B H 1.2128 0.4550 -0.0739 0.043 Uiso 1 1 calc R
C10 C 1.1907(7) 0.6136(6) -0.0709(4) 0.0537(17) Uani 1 1 d .
H10A H 1.2627 0.6252 -0.0428 0.081 Uiso 1 1 calc R
H10B H 1.1277 0.6616 -0.0600 0.081 Uiso 1 1 calc R
H10C H 1.2092 0.6256 -0.1147 0.081 Uiso 1 1 calc R
C11 C 0.7655(6) 0.4323(5) -0.1306(3) 0.0454(15) Uani 1 1 d .
H11A H 0.7594 0.4290 -0.0844 0.054 Uiso 1 1 calc R
H11B H 0.7895 0.5040 -0.1407 0.054 Uiso 1 1 calc R
C12 C 0.6415(6) 0.4131(5) -0.1625(4) 0.0486(16) Uani 1 1 d .
H12A H 0.6477 0.4043 -0.2084 0.058 Uiso 1 1 calc R
H12B H 0.6087 0.3481 -0.1460 0.058 Uiso 1 1 calc R
C13 C 0.5575(5) 0.5008(5) -0.1517(3) 0.0382(13) Uani 1 1 d .
H13A H 0.4818 0.4888 -0.1777 0.046 Uiso 1 1 calc R
H13B H 0.5929 0.5659 -0.1666 0.046 Uiso 1 1 calc R
C14 C 0.5278(8) 0.5161(7) -0.0819(5) 0.075(3) Uani 1 1 d .
H14A H 0.4736 0.5753 -0.0792 0.112 Uiso 1 1 calc R
H14B H 0.6019 0.5293 -0.0557 0.112 Uiso 1 1 calc R
H14C H 0.4893 0.4534 -0.0671 0.112 Uiso 1 1 calc R
C15 C 0.8256(6) 0.2396(5) -0.1409(3) 0.0432(14) Uani 1 1 d .
H15A H 0.7614 0.2269 -0.1745 0.052 Uiso 1 1 calc R
H15B H 0.8926 0.1924 -0.1488 0.052 Uiso 1 1 calc R
C16 C 0.7791(6) 0.2092(5) -0.0797(4) 0.0508(17) Uani 1 1 d .
H16A H 0.7163 0.2594 -0.0698 0.061 Uiso 1 1 calc R
H16B H 0.8451 0.2154 -0.0463 0.061 Uiso 1 1 calc R
C17 C 0.7272(7) 0.1002(5) -0.0771(4) 0.0551(19) Uani 1 1 d .
H17A H 0.6754 0.0895 -0.1163 0.066 Uiso 1 1 calc R
H17B H 0.7946 0.0507 -0.0781 0.066 Uiso 1 1 calc R
C18 C 0.6570(7) 0.0706(6) -0.0236(5) 0.069(3) Uani 1 1 d .
H18A H 0.6300 -0.0014 -0.0289 0.104 Uiso 1 1 calc R
H18B H 0.5874 0.1164 -0.0224 0.104 Uiso 1 1 calc R
H18C H 0.7072 0.0772 0.0159 0.104 Uiso 1 1 calc R
C19 C 0.8919(6) 0.3740(5) -0.2179(3) 0.0400(13) Uani 1 1 d .
H19A H 0.8189 0.3522 -0.2435 0.048 Uiso 1 1 calc R
H19B H 0.9013 0.4496 -0.2242 0.048 Uiso 1 1 calc R
C20 C 0.9962(6) 0.3209(7) -0.2432(4) 0.058(2) Uani 1 1 d .
H20A H 0.9894 0.2456 -0.2349 0.070 Uiso 1 1 calc R
H20B H 1.0699 0.3458 -0.2193 0.070 Uiso 1 1 calc R
C21 C 1.0108(7) 0.3357(7) -0.3126(3) 0.063(2) Uani 1 1 d .
H21A H 0.9377 0.3083 -0.3359 0.075 Uiso 1 1 calc R
H21B H 1.0126 0.4114 -0.3206 0.075 Uiso 1 1 calc R
C22 C 1.1149(9) 0.2896(8) -0.3412(5) 0.094(4) Uani 1 1 d .
H22A H 1.1118 0.3076 -0.3860 0.141 Uiso 1 1 calc R
H22B H 1.1127 0.2139 -0.3366 0.141 Uiso 1 1 calc R
H22C H 1.1889 0.3166 -0.3199 0.141 Uiso 1 1 calc R

loop_
_atom_site_aniso_label
_atom_site_aniso_U_11
_atom_site_aniso_U_22
_atom_site_aniso_U_33
_atom_site_aniso_U_23
_atom_site_aniso_U_13
_atom_site_aniso_U_12
I1 0.03333(17) 0.02671(17) 0.01690(16) -0.00224(11) 0.00458(12) 0.00092(12)
I2 0.03033(17) 0.02871(18) 0.01994(17) -0.00394(12) 0.00509(12) -0.00158(12)
I3 0.03847(18) 0.02526(17) 0.02226(17) 0.00203(12) 0.01403(13) -0.00241(12)
Br 0.0308(2) 0.0228(2) 0.0180(2) -0.00068(17) 0.00636(17) 0.00359(17)
F1 0.0378(16) 0.0296(16) 0.0270(16) -0.0033(12) 0.0096(12) -0.0079(12)
F2 0.0343(15) 0.0420(18) 0.0210(15) -0.0061(13) 0.0118(12) -0.0091(13)
F3 0.0445(16) 0.0346(16) 0.0172(14) -0.0073(12) 0.0127(12) -0.0031(13)
C1 0.034(2) 0.023(2) 0.013(2) -0.0015(17) 0.0075(17) 0.0028(18)
C2 0.029(2) 0.025(2) 0.017(2) 0.0006(18) 0.0068(17) 0.0030(18)
C3 0.027(2) 0.027(2) 0.019(2) 0.0023(19) 0.0027(17) 0.0027(18)
C4 0.032(2) 0.027(2) 0.016(2) 0.0004(18) 0.0053(18) 0.0045(19)
C5 0.031(2) 0.027(2) 0.017(2) 0.0033(18) 0.0095(18) 0.0011(19)
C6 0.030(2) 0.022(2) 0.021(2) 0.0035(19) 0.0057(18) -0.0011(18)
N 0.042(2) 0.023(2) 0.019(2) 0.0003(16) -0.0002(17) 0.0030(18)
C7 0.042(3) 0.052(4) 0.038(3) 0.000(3) -0.001(3) 0.006(3)
C8 0.058(4) 0.047(4) 0.039(3) 0.008(3) 0.005(3) 0.003(3)
C9 0.037(3) 0.045(3) 0.025(3) 0.002(2) -0.001(2) 0.006(2)
C10 0.053(4) 0.055(4) 0.053(4) -0.003(3) 0.008(3) -0.003(3)
C11 0.061(4) 0.035(3) 0.040(4) 0.003(3) 0.004(3) 0.003(3)
C12 0.051(4) 0.048(4) 0.047(4) 0.001(3) 0.010(3) 0.004(3)
C13 0.033(3) 0.047(3) 0.034(3) 0.008(3) -0.001(2) -0.002(2)
C14 0.068(5) 0.061(5) 0.103(7) -0.034(5) 0.054(5) -0.021(4)
C15 0.049(3) 0.033(3) 0.048(4) -0.005(3) 0.003(3) 0.001(3)
C16 0.045(3) 0.039(3) 0.067(5) 0.025(3) -0.003(3) -0.002(3)
C17 0.050(4) 0.042(4) 0.075(5) 0.022(4) 0.017(3) 0.012(3)
C18 0.044(4) 0.052(4) 0.113(7) 0.040(5) 0.017(4) 0.006(3)
C19 0.049(3) 0.041(3) 0.031(3) 0.003(2) 0.007(2) -0.002(3)
C20 0.051(4) 0.068(5) 0.058(5) -0.029(4) 0.029(3) -0.020(3)
C21 0.069(5) 0.084(6) 0.038(4) -0.015(4) 0.021(3) -0.037(4)
C22 0.088(6) 0.102(8) 0.102(8) -0.061(6) 0.065(6) -0.050(6)

loop_
_atom_type_symbol
_atom_type_description
_atom_type_scat_dispersion_real
_atom_type_scat_dispersion_imag
_atom_type_scat_source
C C 0.0033 0.0016 'International Tables Vol C Tables 4.2.6.8 and 6.1.1.4'
H H 0.0000 0.0000 'International Tables Vol C Tables 4.2.6.8 and 6.1.1.4'
Br Br -0.2901 2.4595 'International Tables Vol C Tables 4.2.6.8 and 6.1.1.4'
F F 0.0171 0.0103 'International Tables Vol C Tables 4.2.6.8 and 6.1.1.4'
I I -0.4742 1.8119 'International Tables Vol C Tables 4.2.6.8 and 6.1.1.4'
N N 0.0061 0.0033 'International Tables Vol C Tables 4.2.6.8 and 6.1.1.4'

loop_
_geom_angle_atom_site_label_1
_geom_angle_atom_site_label_2
_geom_angle_atom_site_label_3
_geom_angle
_geom_angle_site_symmetry_1
_geom_angle_site_symmetry_3
C3 I2 Br 175.45(13) . .
I3 Br I1 139.679(17) 2_544 3
I3 Br I2 75.991(13) 2_544 .
I1 Br I2 76.647(13) 3 .
C6 C1 C2 116.9(4) . .
C6 C1 I1 124.0(4) . .
C2 C1 I1 119.0(3) . .
F2 C2 C3 118.3(4) . .
F2 C2 C1 118.2(4) . .
C3 C2 C1 123.4(4) . .
C4 C3 C2 116.8(5) . .
C4 C3 I2 122.2(4) . .
C2 C3 I2 120.8(4) . .
F3 C4 C3 118.8(4) . .
F3 C4 C5 117.9(4) . .
C3 C4 C5 123.3(5) . .
C4 C5 C6 117.0(4) . .
C4 C5 I3 121.1(4) . .
C6 C5 I3 121.9(4) . .
F1 C6 C1 119.0(4) . .
F1 C6 C5 118.4(4) . .
C1 C6 C5 122.6(5) . .
C7 N C19 114.0(5) . .
C7 N C15 110.7(5) . .
C19 N C15 108.2(4) . .
C7 N C11 108.6(4) . .
C19 N C11 107.1(4) . .
C15 N C11 108.0(4) . .
N C7 C8 114.4(5) . .
C7 C8 C9 114.0(5) . .
C10 C9 C8 109.8(5) . .
C12 C11 N 117.4(5) . .
C13 C12 C11 111.8(6) . .
C12 C13 C14 115.0(6) . .
C16 C15 N 117.8(5) . .
C15 C16 C17 115.7(7) . .
C18 C17 C16 119.4(8) . .
C20 C19 N 117.1(6) . .
C19 C20 C21 116.1(8) . .
C22 C21 C20 119.8(9) . .

loop_
_geom_bond_atom_site_label_1
_geom_bond_atom_site_label_2
_geom_bond_distance
_geom_bond_site_symmetry_2
I1 C1 2.105(5) .
I2 C3 2.102(5) .
I2 Br 3.3329(6) .
I3 C5 2.100(5) .
Br I3 3.2597(6) 2_544
Br I1 3.3247(6) 3
F1 C6 1.346(6) .
F2 C2 1.349(5) .
F3 C4 1.348(5) .
C1 C6 1.381(6) .
C1 C2 1.384(7) .
C2 C3 1.384(7) .
C3 C4 1.377(7) .
C4 C5 1.381(7) .
C5 C6 1.397(7) .
N C7 1.467(7) .
N C19 1.509(7) .
N C15 1.556(7) .
N C11 1.577(8) .
C7 C8 1.499(10) .
C8 C9 1.552(8) .
C9 C10 1.474(9) .
C11 C12 1.491(9) .
C12 C13 1.469(9) .
C13 C14 1.526(10) .
C15 C16 1.458(10) .
C16 C17 1.492(9) .
C17 C18 1.451(10) .
C19 C20 1.459(9) .
C20 C21 1.479(10) .
C21 C22 1.450(11) .
